data_7034453
loop_
_publ_author_name
'Komurasaki, Aina'
'Funasako, Yusuke'
'Mochida, Tomoyuki'

_publ_section_title
;
 Colorless organometallic ionic liquids from cationic ruthenium sandwich
 complexes: thermal properties, liquid properties, and crystal structures
 of [Ru(\h(5)-C5H5)(\h(6)-C6H5R)][X] (X = N(SO2CF3)2, N(SO2F)2, PF6).
;
_journal_issue 16
_journal_name_full 'Dalton transactions (Cambridge, England : 2003)'
_journal_page_first 7595
_journal_page_last 7605
_journal_paper_doi 10.1039/c5dt00723b
_journal_volume 44
_journal_year 2015
_chemical_formula_moiety 'C15 H16 N O Ru, F6 P'
_chemical_formula_sum 'C15 H16 F6 N O P Ru'
_chemical_formula_weight 472.33
_chemical_name_systematic
; 
 ? 
;
_space_group_IT_number 2
_symmetry_cell_setting triclinic
_symmetry_space_group_name_Hall '-P 1'
_symmetry_space_group_name_H-M 'P -1'
_atom_sites_solution_hydrogens geom
_atom_sites_solution_primary direct
_atom_sites_solution_secondary difmap
_audit_creation_method SHELXL-97
_audit_update_record
;
2014-07-12 deposited with the CCDC.
2015-03-17 downloaded from the CCDC.
;
_cell_angle_alpha 76.748(2)
_cell_angle_beta 85.737(2)
_cell_angle_gamma 71.907(2)
_cell_formula_units_Z 2
_cell_length_a 7.2737(14)
_cell_length_b 10.0402(19)
_cell_length_c 12.517(2)
_cell_measurement_reflns_used 4329
_cell_measurement_temperature 100
_cell_measurement_theta_max 27.47
_cell_measurement_theta_min 2.45
_cell_volume 845.8(3)
_computing_cell_refinement 'APEX2 (Bruker AXS, 2006)'
_computing_data_collection 'APEX2 (Bruker AXS, 2006)'
_computing_data_reduction 'SAINT (Bruker AXS, 2004)'
_computing_molecular_graphics 'XSHEL (Bruker AXS,2002)'
_computing_publication_material 'XCIF (Bruker AXS, 2001)'
_computing_structure_refinement 'SHELXL-97 (Sheldrick, 1997)'
_computing_structure_solution 'SHELXS-97 (Sheldrick, 1997)'
_diffrn_ambient_temperature 100
_diffrn_detector_area_resol_mean 8.333
_diffrn_measured_fraction_theta_full 0.976
_diffrn_measured_fraction_theta_max 0.976
_diffrn_measurement_device_type 'Bruker APEXII CCD area detector'
_diffrn_measurement_method 'phi and omega scans'
_diffrn_radiation_monochromator 'Bruker Helios multilayer confocal mirror'
_diffrn_radiation_source 'Bruker TXS fine-focus rotating anode'
_diffrn_radiation_type MoK\a
_diffrn_radiation_wavelength 0.71073
_diffrn_reflns_av_R_equivalents 0.0137
_diffrn_reflns_av_sigmaI/netI 0.0231
_diffrn_reflns_limit_h_max 7
_diffrn_reflns_limit_h_min -8
_diffrn_reflns_limit_k_max 10
_diffrn_reflns_limit_k_min -12
_diffrn_reflns_limit_l_max 13
_diffrn_reflns_limit_l_min -15
_diffrn_reflns_number 4167
_diffrn_reflns_theta_full 25.35
_diffrn_reflns_theta_max 25.35
_diffrn_reflns_theta_min 2.19
_exptl_absorpt_coefficient_mu 1.086
_exptl_absorpt_correction_T_max 0.9220
_exptl_absorpt_correction_T_min 0.5819
_exptl_absorpt_correction_type empirical
_exptl_absorpt_process_details
;
SADABS Sheldrick 1996
;
_exptl_crystal_colour colorless
_exptl_crystal_density_diffrn 1.855
_exptl_crystal_density_method 'not measured'
_exptl_crystal_description needle
_exptl_crystal_F_000 468
_exptl_crystal_size_max 0.56
_exptl_crystal_size_mid 0.15
_exptl_crystal_size_min 0.08
_refine_diff_density_max 0.353
_refine_diff_density_min -0.389
_refine_diff_density_rms 0.057
_refine_ls_extinction_method none
_refine_ls_goodness_of_fit_ref 1.068
_refine_ls_hydrogen_treatment constr
_refine_ls_matrix_type full
_refine_ls_number_parameters 301
_refine_ls_number_reflns 3013
_refine_ls_number_restraints 193
_refine_ls_restrained_S_all 1.052
_refine_ls_R_factor_all 0.0183
_refine_ls_R_factor_gt 0.0179
_refine_ls_shift/su_max 0.016
_refine_ls_shift/su_mean 0.001
_refine_ls_structure_factor_coef Fsqd
_refine_ls_weighting_details 'calc w=1/[\s^2^(Fo^2^)+(0.0226P)^2^+0.5240P] where P=(Fo^2^+2Fc^2^)/3'
_refine_ls_weighting_scheme calc
_refine_ls_wR_factor_gt 0.0478
_refine_ls_wR_factor_ref 0.0481
_reflns_number_gt 2945
_reflns_number_total 3013
_reflns_threshold_expression >2sigma(I)
_cod_data_source_file c5dt00723b2.cif
_cod_data_source_block CpRuC3PF6
_cod_depositor_comments
;
The following automatic conversions were performed:

'_symmetry_cell_setting' value 'Triclinic' changed to 'triclinic'
according to
/usr/data/users/saulius/crontab/automatic-downloads/rss-feeds/RSC/lib/dictionaries/cif_core.dic
dictionary named 'cif_core.dic' version 2.4.2 from 2011-04-26.

Automatic conversion script
Id: cif_fix_values 3105 2015-03-04 15:46:00Z robertas 

 Adding full bibliography for 7034449--7034455.cif.
;
_cod_database_code 7034453

loop_
_symmetry_equiv_pos_as_xyz
'x, y, z'
'-x, -y, -z'

loop_
_atom_site_label
_atom_site_type_symbol
_atom_site_fract_x
_atom_site_fract_y
_atom_site_fract_z
_atom_site_U_iso_or_equiv
_atom_site_adp_type
_atom_site_occupancy
_atom_site_symmetry_multiplicity
_atom_site_calc_flag
_atom_site_refinement_flags
_atom_site_disorder_assembly
_atom_site_disorder_group
F3A F 0.9548(8) 0.9007(3) 0.39121(18) 0.0354(6) Uani 0.775(4) 1 d PU A 1
F4A F 1.1661(4) 0.7803(4) 0.2791(3) 0.0369(8) Uani 0.775(4) 1 d PU A 1
F5A F 0.9187(8) 0.7577(3) 0.1943(2) 0.0411(7) Uani 0.775(4) 1 d PU A 1
F6A F 0.7069(4) 0.8785(4) 0.3070(4) 0.0480(7) Uani 0.775(4) 1 d PU A 1
F3B F 1.053(2) 0.8581(12) 0.3919(9) 0.030(2) Uani 0.174(5) 1 d PU B 2
F4B F 1.143(2) 0.7408(13) 0.2519(11) 0.032(3) Uani 0.174(5) 1 d PU A 2
F5B F 0.832(2) 0.7705(13) 0.2196(10) 0.033(3) Uani 0.174(5) 1 d PU A 2
F6B F 0.7405(19) 0.8889(10) 0.3571(11) 0.033(3) Uani 0.174(5) 1 d PU A 2
F3C F 1.158(5) 0.801(4) 0.327(3) 0.031(6) Uani 0.052(4) 1 d PU A 3
F4C F 0.847(7) 0.903(3) 0.391(2) 0.030(5) Uani 0.052(4) 1 d PU A 3
F5C F 0.731(5) 0.819(4) 0.275(3) 0.039(5) Uani 0.052(4) 1 d PU A 3
F6C F 1.034(7) 0.727(3) 0.208(2) 0.029(5) Uani 0.052(4) 1 d PU A 3
C1 C 0.4505(3) 0.6114(3) 0.72533(19) 0.0326(5) Uani 1 1 d . . .
H1 H 0.4321 0.5564 0.7956 0.039 Uiso 1 1 calc R . .
C2 C 0.5646(3) 0.5566(2) 0.6408(2) 0.0352(5) Uani 1 1 d . . .
H2 H 0.6372 0.4593 0.6435 0.042 Uiso 1 1 calc R . .
C3 C 0.5512(4) 0.6749(3) 0.55015(19) 0.0444(7) Uani 1 1 d . . .
H3 H 0.6130 0.6713 0.4808 0.053 Uiso 1 1 calc R . .
C4 C 0.4283(4) 0.7988(3) 0.5832(2) 0.0432(6) Uani 1 1 d . . .
H4 H 0.3926 0.8935 0.5393 0.052 Uiso 1 1 calc R . .
C5 C 0.3684(3) 0.7584(3) 0.6905(2) 0.0369(5) Uani 1 1 d . . .
H5 H 0.2857 0.8207 0.7326 0.044 Uiso 1 1 calc R . .
C6 C 0.8768(3) 0.6336(2) 0.83121(15) 0.0173(4) Uani 1 1 d . . .
H6 H 0.8751 0.5615 0.8951 0.021 Uiso 1 1 calc R . .
C7 C 0.9822(3) 0.5959(2) 0.73687(15) 0.0195(4) Uani 1 1 d . . .
H7 H 1.0536 0.4986 0.7384 0.023 Uiso 1 1 calc R . .
C8 C 0.9815(3) 0.7016(2) 0.64114(15) 0.0210(4) Uani 1 1 d . . .
H8 H 1.0531 0.6760 0.5784 0.025 Uiso 1 1 calc R . .
C9 C 0.8738(3) 0.8463(2) 0.63858(15) 0.0203(4) Uani 1 1 d . . .
H9 H 0.8733 0.9180 0.5741 0.024 Uiso 1 1 calc R . .
C10 C 0.7670(3) 0.8845(2) 0.73198(15) 0.0188(4) Uani 1 1 d . . .
H10 H 0.6903 0.9810 0.7290 0.023 Uiso 1 1 calc R . .
C11 C 0.7740(3) 0.77952(19) 0.82953(14) 0.0166(4) Uani 1 1 d . . .
C12 C 0.6485(3) 0.7224(2) 1.01124(14) 0.0197(4) Uani 1 1 d . . .
H12A H 0.7712 0.6786 1.0527 0.024 Uiso 1 1 calc R . .
H12B H 0.6105 0.6453 0.9902 0.024 Uiso 1 1 calc R . .
C13 C 0.4916(3) 0.8023(2) 1.08015(14) 0.0209(4) Uani 1 1 d . . .
H13A H 0.5290 0.8824 1.0962 0.025 Uiso 1 1 calc R . .
H13B H 0.4813 0.7364 1.1509 0.025 Uiso 1 1 calc R . .
C14 C 0.2935(3) 0.8625(2) 1.02420(15) 0.0222(4) Uani 1 1 d . . .
H14A H 0.1971 0.9130 1.0730 0.027 Uiso 1 1 calc R . .
H14B H 0.3007 0.9329 0.9555 0.027 Uiso 1 1 calc R . .
C15 C 0.2307(3) 0.7473(2) 0.99890(15) 0.0229(4) Uani 1 1 d . . .
F1 F 0.92596(19) 0.97416(12) 0.20987(10) 0.0325(3) Uani 1 1 d . A .
F2 F 0.95263(19) 0.67640(13) 0.38108(9) 0.0313(3) Uani 1 1 d . A .
N1 N 0.1914(3) 0.6535(2) 0.97992(15) 0.0307(4) Uani 1 1 d . . .
O1 O 0.67084(19) 0.82773(13) 0.91458(10) 0.0202(3) Uani 1 1 d . . .
P2 P 0.93786(7) 0.82552(5) 0.29559(4) 0.02116(12) Uani 1 1 d . . .
Ru1 Ru 0.681113(19) 0.710667(14) 0.687012(10) 0.01460(6) Uani 1 1 d . . .

loop_
_atom_site_aniso_label
_atom_site_aniso_U_11
_atom_site_aniso_U_22
_atom_site_aniso_U_33
_atom_site_aniso_U_23
_atom_site_aniso_U_13
_atom_site_aniso_U_12
F3A 0.065(2) 0.0302(13) 0.0191(9) -0.0111(8) 0.0042(14) -0.0226(14)
F4A 0.0266(11) 0.0360(17) 0.0373(19) 0.0025(13) 0.0050(12) -0.0027(11)
F5A 0.069(2) 0.0365(12) 0.0249(12) -0.0138(9) -0.0035(14) -0.0204(17)
F6A 0.0265(11) 0.0480(16) 0.067(2) -0.0145(15) 0.0073(13) -0.0078(10)
F3B 0.049(6) 0.030(5) 0.021(4) 0.003(4) -0.012(4) -0.029(4)
F4B 0.028(5) 0.028(5) 0.027(5) 0.001(4) 0.015(4) 0.000(4)
F5B 0.043(6) 0.036(4) 0.025(5) -0.006(4) -0.014(4) -0.016(5)
F6B 0.032(5) 0.018(3) 0.040(5) -0.010(4) 0.017(4) 0.002(3)
F3C 0.031(8) 0.024(8) 0.036(9) 0.004(7) -0.002(7) -0.012(6)
F4C 0.038(8) 0.024(7) 0.026(7) -0.010(6) 0.003(7) -0.005(6)
F5C 0.035(7) 0.040(7) 0.042(8) -0.009(7) -0.005(6) -0.012(6)
F6C 0.039(8) 0.024(7) 0.025(7) -0.007(6) 0.006(7) -0.010(6)
C1 0.0293(11) 0.0440(13) 0.0337(11) -0.0065(10) -0.0019(9) -0.0254(10)
C2 0.0213(10) 0.0259(11) 0.0659(16) -0.0253(11) -0.0119(10) -0.0040(9)
C3 0.0375(13) 0.093(2) 0.0247(11) -0.0275(12) 0.0046(9) -0.0424(14)
C4 0.0375(13) 0.0292(12) 0.0624(17) 0.0072(11) -0.0331(12) -0.0142(10)
C5 0.0151(10) 0.0422(13) 0.0622(16) -0.0294(12) 0.0000(10) -0.0081(9)
C6 0.0168(9) 0.0184(9) 0.0179(8) -0.0051(7) -0.0023(7) -0.0055(7)
C7 0.0131(8) 0.0226(9) 0.0251(9) -0.0122(7) -0.0019(7) -0.0030(7)
C8 0.0146(9) 0.0333(11) 0.0205(9) -0.0128(8) 0.0033(7) -0.0106(8)
C9 0.0216(9) 0.0268(10) 0.0170(9) -0.0053(7) 0.0019(7) -0.0136(8)
C10 0.0217(9) 0.0172(9) 0.0211(9) -0.0068(7) 0.0004(7) -0.0093(7)
C11 0.0174(8) 0.0200(9) 0.0166(8) -0.0081(7) 0.0018(7) -0.0090(7)
C12 0.0252(10) 0.0194(9) 0.0150(8) -0.0037(7) 0.0023(7) -0.0082(8)
C13 0.0277(10) 0.0219(9) 0.0153(8) -0.0071(7) 0.0042(7) -0.0095(8)
C14 0.0266(10) 0.0211(9) 0.0196(9) -0.0065(7) 0.0046(8) -0.0081(8)
C15 0.0229(10) 0.0273(10) 0.0181(9) -0.0022(8) 0.0021(7) -0.0093(8)
F1 0.0435(7) 0.0232(6) 0.0261(6) -0.0040(5) 0.0019(5) -0.0050(5)
F2 0.0478(8) 0.0236(6) 0.0258(6) -0.0088(5) 0.0085(5) -0.0149(6)
N1 0.0350(10) 0.0316(10) 0.0289(9) -0.0036(8) -0.0026(8) -0.0165(8)
O1 0.0295(7) 0.0167(6) 0.0160(6) -0.0071(5) 0.0059(5) -0.0082(5)
P2 0.0257(3) 0.0203(3) 0.0192(2) -0.00995(19) 0.00379(19) -0.0062(2)
Ru1 0.01414(9) 0.01474(9) 0.01617(9) -0.00598(6) 0.00033(6) -0.00434(6)

loop_
_atom_type_symbol
_atom_type_description
_atom_type_scat_dispersion_real
_atom_type_scat_dispersion_imag
_atom_type_scat_source
C C 0.0033 0.0016 'International Tables Vol C Tables 4.2.6.8 and 6.1.1.4'
H H 0.0000 0.0000 'International Tables Vol C Tables 4.2.6.8 and 6.1.1.4'
N N 0.0061 0.0033 'International Tables Vol C Tables 4.2.6.8 and 6.1.1.4'
O O 0.0106 0.0060 'International Tables Vol C Tables 4.2.6.8 and 6.1.1.4'
F F 0.0171 0.0103 'International Tables Vol C Tables 4.2.6.8 and 6.1.1.4'
P P 0.1023 0.0942 'International Tables Vol C Tables 4.2.6.8 and 6.1.1.4'
Ru Ru -1.2594 0.8363 'International Tables Vol C Tables 4.2.6.8 and 6.1.1.4'

loop_
_geom_angle_atom_site_label_1
_geom_angle_atom_site_label_2
_geom_angle_atom_site_label_3
_geom_angle
C5 C1 C2 109.4(2)
C5 C1 Ru1 71.29(12)
C2 C1 Ru1 71.25(12)
C5 C1 H1 125.3
C2 C1 H1 125.3
Ru1 C1 H1 123.8
C1 C2 C3 106.9(2)
C1 C2 Ru1 71.20(12)
C3 C2 Ru1 70.38(12)
C1 C2 H2 126.5
C3 C2 H2 126.5
Ru1 C2 H2 123.6
C4 C3 C2 106.9(2)
C4 C3 Ru1 70.75(13)
C2 C3 Ru1 71.27(12)
C4 C3 H3 126.5
C2 C3 H3 126.5
Ru1 C3 H3 123.1
C5 C4 C3 108.6(2)
C5 C4 Ru1 71.74(13)
C3 C4 Ru1 71.03(13)
C5 C4 H4 125.7
C3 C4 H4 125.7
Ru1 C4 H4 123.1
C1 C5 C4 108.1(2)
C1 C5 Ru1 71.56(12)
C4 C5 Ru1 70.86(13)
C1 C5 H5 125.9
C4 C5 H5 125.9
Ru1 C5 H5 123.3
C7 C6 C11 119.63(17)
C7 C6 Ru1 70.21(10)
C11 C6 Ru1 73.39(10)
C7 C6 H6 120.2
C11 C6 H6 120.2
Ru1 C6 H6 128.4
C8 C7 C6 120.49(17)
C8 C7 Ru1 71.41(10)
C6 C7 Ru1 72.32(10)
C8 C7 H7 119.8
C6 C7 H7 119.8
Ru1 C7 H7 128.8
C7 C8 C9 119.73(16)
C7 C8 Ru1 71.25(10)
C9 C8 Ru1 71.63(10)
C7 C8 H8 120.1
C9 C8 H8 120.1
Ru1 C8 H8 129.3
C8 C9 C10 120.11(17)
C8 C9 Ru1 70.89(11)
C10 C9 Ru1 71.90(10)
C8 C9 H9 119.9
C10 C9 H9 119.9
Ru1 C9 H9 129.7
C11 C10 C9 120.16(17)
C11 C10 Ru1 73.57(10)
C9 C10 Ru1 70.82(10)
C11 C10 H10 119.9
C9 C10 H10 119.9
Ru1 C10 H10 127.8
O1 C11 C10 115.46(16)
O1 C11 C6 124.73(16)
C10 C11 C6 119.73(16)
O1 C11 Ru1 130.46(12)
C10 C11 Ru1 69.83(10)
C6 C11 Ru1 69.80(10)
O1 C12 C13 106.29(14)
O1 C12 H12A 110.5
C13 C12 H12A 110.5
O1 C12 H12B 110.5
C13 C12 H12B 110.5
H12A C12 H12B 108.7
C12 C13 C14 113.10(15)
C12 C13 H13A 109.0
C14 C13 H13A 109.0
C12 C13 H13B 109.0
C14 C13 H13B 109.0
H13A C13 H13B 107.8
C15 C14 C13 111.09(16)
C15 C14 H14A 109.4
C13 C14 H14A 109.4
C15 C14 H14B 109.4
C13 C14 H14B 109.4
H14A C14 H14B 108.0
N1 C15 C14 176.6(2)
C11 O1 C12 117.91(14)
F5B P2 F4C 127.0(19)
F5B P2 F5C 39.3(16)
F4C P2 F5C 88(2)
F5B P2 F3A 155.6(5)
F4C P2 F3A 28.6(19)
F5C P2 F3A 116.3(18)
F5B P2 F4A 113.6(5)
F4C P2 F4A 119.1(19)
F5C P2 F4A 152.5(18)
F3A P2 F4A 90.65(17)
F5B P2 F6B 91.4(6)
F4C P2 F6B 35.6(17)
F5C P2 F6B 52.1(17)
F3A P2 F6B 64.2(5)
F4A P2 F6B 154.6(6)
F5B P2 F4B 90.8(6)
F4C P2 F4B 140.7(19)
F5C P2 F4B 129.3(18)
F3A P2 F4B 113.1(5)
F4A P2 F4B 23.2(5)
F6B P2 F4B 170.4(6)
F5B P2 F6A 66.2(5)
F4C P2 F6A 61.5(19)
F5C P2 F6A 27.9(18)
F3A P2 F6A 89.68(16)
F4A P2 F6A 176.91(15)
F6B P2 F6A 26.4(5)
F4B P2 F6A 157.0(5)
F5B P2 F5A 24.6(5)
F4C P2 F5A 151.3(19)
F5C P2 F5A 63.8(18)
F3A P2 F5A 176.90(13)
F4A P2 F5A 89.58(16)
F6B P2 F5A 115.7(6)
F4B P2 F5A 67.5(5)
F6A P2 F5A 89.92(17)
F5B P2 F2 85.7(4)
F4C P2 F2 87.5(11)
F5C P2 F2 83.1(12)
F3A P2 F2 91.69(10)
F4A P2 F2 91.36(12)
F6B P2 F2 85.8(3)
F4B P2 F2 85.1(4)
F6A P2 F2 91.70(11)
F5A P2 F2 91.39(11)
F5B P2 F1 94.6(4)
F4C P2 F1 92.9(11)
F5C P2 F1 97.6(12)
F3A P2 F1 88.31(10)
F4A P2 F1 87.93(12)
F6B P2 F1 94.9(3)
F4B P2 F1 94.2(4)
F6A P2 F1 89.01(11)
F5A P2 F1 88.61(11)
F2 P2 F1 179.29(8)
F5B P2 F3C 137.0(15)
F4C P2 F3C 95(2)
F5C P2 F3C 169.5(17)
F3A P2 F3C 66.8(15)
F4A P2 F3C 24.4(15)
F6B P2 F3C 130.2(15)
F4B P2 F3C 46.3(15)
F6A P2 F3C 156.4(16)
F5A P2 F3C 113.7(16)
F2 P2 F3C 86.9(11)
F1 P2 F3C 92.5(11)
C4 Ru1 C3 38.22(11)
C4 Ru1 C5 37.40(10)
C3 Ru1 C5 63.36(9)
C4 Ru1 C1 62.40(9)
C3 Ru1 C1 63.10(9)
C5 Ru1 C1 37.15(9)
C4 Ru1 C2 63.54(9)
C3 Ru1 C2 38.35(10)
C5 Ru1 C2 63.06(8)
C1 Ru1 C2 37.55(9)
C4 Ru1 C7 158.85(10)
C3 Ru1 C7 122.47(9)
C5 Ru1 C7 157.50(9)
C1 Ru1 C7 122.59(8)
C2 Ru1 C7 106.85(8)
C4 Ru1 C8 127.98(9)
C3 Ru1 C8 107.37(8)
C5 Ru1 C8 164.88(9)
C1 Ru1 C8 151.67(8)
C2 Ru1 C8 118.02(8)
C7 Ru1 C8 37.34(7)
C4 Ru1 C9 109.09(8)
C3 Ru1 C9 114.11(8)
C5 Ru1 C9 132.86(8)
C1 Ru1 C9 169.99(8)
C2 Ru1 C9 145.59(9)
C7 Ru1 C9 67.31(7)
C8 Ru1 C9 37.48(7)
C4 Ru1 C10 110.81(8)
C3 Ru1 C10 138.70(9)
C5 Ru1 C10 110.80(8)
C1 Ru1 C10 138.21(8)
C2 Ru1 C10 173.67(7)
C7 Ru1 C10 79.44(7)
C8 Ru1 C10 67.43(7)
C9 Ru1 C10 37.28(7)
C4 Ru1 C6 163.37(10)
C3 Ru1 C6 151.83(10)
C5 Ru1 C6 126.62(9)
C1 Ru1 C6 107.57(8)
C2 Ru1 C6 117.63(8)
C7 Ru1 C6 37.47(7)
C8 Ru1 C6 67.41(7)
C9 Ru1 C6 79.34(7)
C10 Ru1 C6 66.85(7)
C4 Ru1 C11 132.47(9)
C3 Ru1 C11 170.69(9)
C5 Ru1 C11 109.08(8)
C1 Ru1 C11 114.72(8)
C2 Ru1 C11 144.93(9)
C7 Ru1 C11 66.65(7)
C8 Ru1 C11 78.76(7)
C9 Ru1 C11 66.33(7)
C10 Ru1 C11 36.60(7)
C6 Ru1 C11 36.82(7)

loop_
_geom_bond_atom_site_label_1
_geom_bond_atom_site_label_2
_geom_bond_distance
F3A P2 1.585(2)
F4A P2 1.590(3)
F5A P2 1.604(3)
F6A P2 1.603(3)
F3B P2 1.663(10)
F4B P2 1.600(12)
F5B P2 1.557(11)
F6B P2 1.597(9)
F3C P2 1.61(3)
F4C P2 1.56(3)
F5C P2 1.57(3)
F6C P2 1.62(3)
C1 C5 1.386(3)
C1 C2 1.401(3)
C1 Ru1 2.177(2)
C1 H1 0.9500
C2 C3 1.427(4)
C2 Ru1 2.177(2)
C2 H2 0.9500
C3 C4 1.417(4)
C3 Ru1 2.165(2)
C3 H3 0.9500
C4 C5 1.390(4)
C4 Ru1 2.162(2)
C4 H4 0.9500
C5 Ru1 2.173(2)
C5 H5 0.9500
C6 C7 1.419(3)
C6 C11 1.419(3)
C6 Ru1 2.2226(18)
C6 H6 0.9500
C7 C8 1.406(3)
C7 Ru1 2.1951(18)
C7 H7 0.9500
C8 C9 1.415(3)
C8 Ru1 2.1971(18)
C8 H8 0.9500
C9 C10 1.415(3)
C9 Ru1 2.2067(19)
C9 H9 0.9500
C10 C11 1.411(3)
C10 Ru1 2.2209(18)
C10 H10 0.9500
C11 O1 1.350(2)
C11 Ru1 2.2695(17)
C12 O1 1.449(2)
C12 C13 1.514(2)
C12 H12A 0.9900
C12 H12B 0.9900
C13 C14 1.532(3)
C13 H13A 0.9900
C13 H13B 0.9900
C14 C15 1.471(3)
C14 H14A 0.9900
C14 H14B 0.9900
C15 N1 1.142(3)
F1 P2 1.6079(13)
F2 P2 1.6065(13)
